data_7713685
loop_
_publ_author_name
'More O'Ferrall, Lewis'
'Piatek, Magdalena'
'Twamley, Brendan'
'Kavanagh, Kevin'
'O'Connor, Christine'
'Griffith, Darren Martin'

_publ_section_title
;
 Synthesis, characterisation and antibacterial activity of novel Ga(III)
 polypyridyl catecholate complexes
;
_journal_name_full 'Dalton Transactions'
_journal_paper_doi 10.1039/D3DT01761C
_journal_year 2023
_chemical_formula_moiety 'C27 H20 Ga N4 O4, F6 P'
_chemical_formula_sum 'C27 H20 F6 Ga N4 O4 P'
_chemical_formula_weight 679.16
_space_group_crystal_system monoclinic
_space_group_IT_number 14
_space_group_name_Hall '-P 2ybc'
_space_group_name_H-M_alt 'P 1 21/c 1'
_atom_sites_solution_hydrogens mixed
_atom_sites_solution_primary dual
_audit_creation_date 2021-12-21
_audit_creation_method
;
Olex2 1.5
(compiled 2021.11.18 svn.ra9532c28 for OlexSys, GUI svn.r6429)
;
_audit_update_record
;
2023-04-04 deposited with the CCDC.	2023-08-04 downloaded from the CCDC.
;
_cell_angle_alpha 90
_cell_angle_beta 110.5153(14)
_cell_angle_gamma 90
_cell_formula_units_Z 8
_cell_length_a 24.4395(7)
_cell_length_b 8.6262(3)
_cell_length_c 26.9096(7)
_cell_measurement_reflns_used 9867
_cell_measurement_temperature 100(2)
_cell_measurement_theta_max 69.417
_cell_measurement_theta_min 3.862
_cell_volume 5313.3(3)
_computing_cell_refinement 'SAINT V8.38A (Bruker, 2018)'
_computing_data_collection 'APEX 3 (Bruker, 2017) '
_computing_data_reduction 'SAINT V8.38A (Bruker, 2018)'
_computing_molecular_graphics 'Olex2 (Dolomanov et al., 2009)'
_computing_publication_material 'Olex2 (Dolomanov et al., 2009)'
_computing_structure_refinement 'SHELXL (Sheldrick, 2015)'
_computing_structure_solution 'SHELXT (Sheldrick, 2015)'
_diffrn_ambient_temperature 100(2)
_diffrn_detector 'CCD area detector'
_diffrn_detector_area_resol_mean 8.33
_diffrn_detector_type APEX2
_diffrn_measured_fraction_theta_full 0.999
_diffrn_measured_fraction_theta_max 0.994
_diffrn_measurement_device 'Kappa diffractometer'
_diffrn_measurement_device_type 'Bruker APEX2 Kappa Duo'
_diffrn_measurement_method '\w and \f scans'
_diffrn_radiation_collimation 'focusing mirrors'
_diffrn_radiation_detector APEX2
_diffrn_radiation_monochromator 'mirror optics'
_diffrn_radiation_probe x-ray
_diffrn_radiation_type 'Cu K\a'
_diffrn_radiation_wavelength 1.54178
_diffrn_radiation_xray_symbol K-L~3~
_diffrn_reflns_av_R_equivalents 0.0716
_diffrn_reflns_av_unetI/netI 0.0358
_diffrn_reflns_Laue_measured_fraction_full 0.999
_diffrn_reflns_Laue_measured_fraction_max 0.994
_diffrn_reflns_limit_h_max 29
_diffrn_reflns_limit_h_min -29
_diffrn_reflns_limit_k_max 10
_diffrn_reflns_limit_k_min -10
_diffrn_reflns_limit_l_max 32
_diffrn_reflns_limit_l_min -32
_diffrn_reflns_number 103969
_diffrn_reflns_point_group_measured_fraction_full 0.999
_diffrn_reflns_point_group_measured_fraction_max 0.994
_diffrn_reflns_theta_full 67.679
_diffrn_reflns_theta_max 70.114
_diffrn_reflns_theta_min 1.930
_diffrn_source 'microfocus sealed X-ray tube'
_diffrn_source_current 0.6
_diffrn_source_power 0.029778
_diffrn_source_type 'Incoatec I\ms'
_diffrn_source_voltage 49.63
_exptl_absorpt_coefficient_mu 2.771
_exptl_absorpt_correction_T_max 0.7533
_exptl_absorpt_correction_T_min 0.5861
_exptl_absorpt_correction_type multi-scan
_exptl_absorpt_process_details
;
SADABS-2016/2 (Bruker,2016/2) was used for absorption correction.
wR2(int) was 0.1033 before and 0.0796 after correction.
The Ratio of minimum to maximum transmission is 0.7780.
The \l/2 correction factor is Not present.
;
_exptl_crystal_colour 'clear yellow'
_exptl_crystal_colour_lustre clear
_exptl_crystal_colour_primary yellow
_exptl_crystal_density_diffrn 1.698
_exptl_crystal_density_method 'not measured'
_exptl_crystal_description plate
_exptl_crystal_F_000 2736
_exptl_crystal_size_max 0.226
_exptl_crystal_size_mid 0.136
_exptl_crystal_size_min 0.032
_refine_diff_density_max 1.149
_refine_diff_density_min -0.800
_refine_diff_density_rms 0.088
_refine_ls_extinction_method none
_refine_ls_goodness_of_fit_ref 1.056
_refine_ls_hydrogen_treatment mixed
_refine_ls_matrix_type full
_refine_ls_number_parameters 1057
_refine_ls_number_reflns 10065
_refine_ls_number_restraints 1185
_refine_ls_restrained_S_all 1.046
_refine_ls_R_factor_all 0.0845
_refine_ls_R_factor_gt 0.0688
_refine_ls_shift/su_max 0.001
_refine_ls_shift/su_mean 0.000
_refine_ls_structure_factor_coef Fsqd
_refine_ls_weighting_details 'w=1/[\s^2^(Fo^2^)+(0.0855P)^2^+13.1540P] where P=(Fo^2^+2Fc^2^)/3'
_refine_ls_weighting_scheme calc
_refine_ls_wR_factor_gt 0.1797
_refine_ls_wR_factor_ref 0.1916
_reflns_Friedel_coverage 0.000
_reflns_number_gt 7921
_reflns_number_total 10065
_reflns_threshold_expression 'I > 2\s(I)'
_cod_data_source_file d3dt01761c2.cif
_cod_data_source_block 2
_cod_database_code 7713685
_shelx_shelxl_version_number 2018/3
_shelx_space_group_comment
;
The symmetry employed for this shelxl refinement is uniquely defined
by the following loop, which should always be used as a source of
symmetry information in preference to the above space-group names.
They are only intended as comments.
;
_shelx_estimated_absorpt_t_max 0.917
_shelx_estimated_absorpt_t_min 0.573
_olex2_refinement_description
;
1. Fixed Uiso
 At 1.5 times of:
  All O(H) groups, H35 of C23A
 At 1.2 times of:
  H2 of C2, H37 of C37, H30 of C30, H40 of C40, H49 of C49, H50 of C50, H38
  of C38, H51 of C51, H23 of C23, H46 of C46, H22 of C22, H29 of C29, H21 of
  C21, H39 of C39, H43 of C43, H27 of C27, H44 of C44, H45 of C45, H8 of C8,
  H10 of C10, H14 of C14, H17 of C17, H20A of C20A, H20 of C20, H9 of C9, H23A
  of C23A, H21A of C21A, H5 of C5, H16A of C16A, H3 of C3, H4 of C4, H11 of C11,
   H14A of C14A, H15A of C15A, H15 of C15, H17A of C17A, H22A of C22A, H16 of
  C16, H57 of C57, H64 of C64, H65A of C65A, H58 of C58, H56 of C56, H62 of C62,
   H65 of C65, H55 of C55, H64A of C64A, H62A of C62A, H52 of C52
2. Restrained distances
 O35-H35
 0.98 with sigma of 0.01
 O69A-C68A \\sim O70-C68
 with sigma of 0.01
 O69-C68 \\sim O70A-C68A
 with sigma of 0.01
3. Uiso/Uaniso restraints and constraints
O60 \\sim O60A \\sim C61 \\sim C61A \\sim C62 \\sim C62A \\sim C63 \\sim C63A
\\sim C64 \\sim C64A \\sim C65 \\sim C65A \\sim C66 \\sim C66A \\sim O67 \\sim
O67A \\sim C68 \\sim C68A \\sim O69 \\sim O69A \\sim O70 \\sim O70A: within 2A
with sigma of 0.01 and sigma for terminal atoms of 0.02 within 2A
N13 \\sim C14 \\sim C15 \\sim C16 \\sim C17 \\sim C18 \\sim C19 \\sim C19A
\\sim C20 \\sim C21 \\sim C22 \\sim C23 \\sim N24 \\sim N24A: within 2A with
sigma of 0.01 and sigma for terminal atoms of 0.02 within 2A
N13 \\sim N13A \\sim C14 \\sim C14A \\sim C15 \\sim C15A \\sim C16 \\sim C16A
\\sim C17 \\sim C17A \\sim C18 \\sim C18A \\sim C19 \\sim C19A \\sim C20 \\sim
C20A \\sim C21 \\sim C21A \\sim C22 \\sim C22A \\sim C23 \\sim C23A \\sim N24
\\sim N24A: within 2A with sigma of 0.01 and sigma for terminal atoms of 0.02
within 2A
Ga1 \\sim Ga1A: within 2A with sigma of 0.01 and sigma for terminal atoms of
0.02 within 2A
P1 \\sim F1 \\sim F2 \\sim F3 \\sim F4 \\sim F5 \\sim F6 \\sim P1A \\sim F1A
\\sim F2A \\sim F3A \\sim F4A \\sim F5A \\sim F6A: within 2A with sigma of 0.01
and sigma for terminal atoms of 0.02 within 2A
P2 \\sim F7 \\sim F8 \\sim F9 \\sim F10 \\sim F11 \\sim F12 \\sim P2A \\sim F7A
\\sim F8A \\sim F9A \\sim F10A \\sim F11A \\sim F12A: within 2A with sigma of
0.01 and sigma for terminal atoms of 0.02 within 2A
4. Others
 Sof(O60)=Sof(C61)=Sof(C62)=Sof(H62)=Sof(C63)=Sof(C64)=Sof(H64)=Sof(C65)=
 Sof(H65)=Sof(C66)=Sof(O67)=Sof(C68)=Sof(O69)=Sof(O70)=Sof(H70)=1-FVAR(1)
 Sof(O60A)=Sof(C61A)=Sof(C62A)=Sof(H62A)=Sof(C63A)=Sof(C64A)=Sof(H64A)=
 Sof(C65A)=Sof(H65A)=Sof(C66A)=Sof(O67A)=Sof(C68A)=Sof(O69A)=Sof(O70A)=
 Sof(H70A)=FVAR(1)
 Sof(P2A)=Sof(F7A)=Sof(F8A)=Sof(F9A)=Sof(F10A)=Sof(F11A)=Sof(F12A)=1-FVAR(2)
 Sof(P2)=Sof(F7)=Sof(F8)=Sof(F9)=Sof(F10)=Sof(F11)=Sof(F12)=FVAR(2)
 Sof(Ga1)=Sof(N13)=Sof(C14)=Sof(H14)=Sof(C15)=Sof(H15)=Sof(C16)=Sof(H16)=
 Sof(C17)=Sof(H17)=Sof(C18)=Sof(C19)=Sof(C20)=Sof(H20)=Sof(C21)=Sof(H21)=
 Sof(C22)=Sof(H22)=Sof(C23)=Sof(H23)=Sof(N24)=1-FVAR(3)
 Sof(Ga1A)=Sof(N13A)=Sof(C14A)=Sof(H14A)=Sof(C15A)=Sof(H15A)=Sof(C16A)=
 Sof(H16A)=Sof(C17A)=Sof(H17A)=Sof(C18A)=Sof(C20A)=Sof(H20A)=Sof(C21A)=
 Sof(H21A)=Sof(C22A)=Sof(H22A)=Sof(C23A)=Sof(H23A)=Sof(C19A)=Sof(N24A)=FVAR(3)
 Sof(P1)=Sof(F1)=Sof(F2)=Sof(F3)=Sof(F4)=Sof(F5)=Sof(F6)=1-FVAR(4)
 Sof(P1A)=Sof(F1A)=Sof(F2A)=Sof(F3A)=Sof(F4A)=Sof(F5A)=Sof(F6A)=FVAR(4)
5.a Free rotating group:
 N13A(C14A,C15A,C16A,C17A,C18A,C20A,C21A,C22A,C23A), P1A(F1A,F2A,F3A,F4A,F5A,
 F6A), P2(F7,F8,F9,F10,F11,F12), P2A(F7A,F8A,F9A,F10A,F11A,F12A)
5.b Aromatic/amide H refined with riding coordinates:
 C2(H2), C3(H3), C4(H4), C5(H5), C8(H8), C9(H9), C10(H10), C11(H11),
 C14A(H14A), C15A(H15A), C16A(H16A), C17A(H17A), C20A(H20A), C21A(H21A),
 C22A(H22A), C23A(H23A), C14(H14), C15(H15), C16(H16), C17(H17), C20(H20),
 C21(H21), C22(H22), C23(H23), C27(H27), C29(H29), C30(H30), C37(H37), C38(H38),
  C39(H39), C40(H40), C43(H43), C44(H44), C45(H45), C46(H46), C49(H49),
 C50(H50), C51(H51), C52(H52), C55(H55), C56(H56), C57(H57), C58(H58), C62(H62),
  C62A(H62A), C64(H64), C64A(H64A), C65(H65), C65A(H65A)
5.c Idealised tetrahedral OH refined as rotating group:
 O70(H70), O70A(H70A)
;
_olex2_exptl_crystal_mounting_method 'mounted in oil on a MiTeGen microloop'
_olex2_submission_original_sample_id LMOF46PF6
_olex2_submission_special_instructions 'No special instructions were received'

loop_
_space_group_symop_operation_xyz
'x, y, z'
'-x, y+1/2, -z+1/2'
'-x, -y, -z'
'x, -y-1/2, z-1/2'

loop_
_atom_site_label
_atom_site_type_symbol
_atom_site_fract_x
_atom_site_fract_y
_atom_site_fract_z
_atom_site_U_iso_or_equiv
_atom_site_adp_type
_atom_site_occupancy
_atom_site_site_symmetry_order
_atom_site_calc_flag
_atom_site_refinement_flags_posn
_atom_site_refinement_flags_adp
_atom_site_refinement_flags_occupancy
_atom_site_disorder_assembly
_atom_site_disorder_group
Ga1 Ga 0.63319(12) 0.8354(4) 0.35505(11) 0.0232(7) Uani 0.65(2) 1 d . U P A 1
Ga1A Ga 0.6358(4) 0.8683(17) 0.3518(3) 0.056(2) Uani 0.35(2) 1 d . U P A 2
N1 N 0.63433(16) 0.6342(5) 0.31505(14) 0.0434(9) Uani 1 1 d . . . . .
C2 C 0.6631(2) 0.5055(6) 0.3380(2) 0.0514(12) Uani 1 1 d . . . . .
H2 H 0.683967 0.505956 0.375140 0.062 Uiso 1 1 calc R U . . .
C3 C 0.6635(2) 0.3728(6) 0.3096(2) 0.0588(13) Uani 1 1 d . . . . .
H3 H 0.683889 0.282988 0.326916 0.071 Uiso 1 1 calc R U . . .
C4 C 0.6336(2) 0.3730(6) 0.2555(2) 0.0595(14) Uani 1 1 d . . . . .
H4 H 0.633841 0.283897 0.234847 0.071 Uiso 1 1 calc R U . . .
C5 C 0.6036(2) 0.5037(6) 0.23200(19) 0.0504(12) Uani 1 1 d . . . . .
H5 H 0.582284 0.504361 0.194931 0.061 Uiso 1 1 calc R U . . .
C6 C 0.60433(19) 0.6351(5) 0.26219(18) 0.0422(10) Uani 1 1 d . . . . .
C7 C 0.57498(19) 0.7821(6) 0.24078(16) 0.0423(10) Uani 1 1 d . . . . .
C8 C 0.5373(2) 0.8029(6) 0.18935(18) 0.0487(12) Uani 1 1 d . . . . .
H8 H 0.528693 0.719357 0.164823 0.058 Uiso 1 1 calc R U . . .
C9 C 0.5124(2) 0.9465(7) 0.17396(18) 0.0542(13) Uani 1 1 d . . . . .
H9 H 0.486837 0.962709 0.138482 0.065 Uiso 1 1 calc R U . . .
C10 C 0.5244(2) 1.0669(7) 0.21008(18) 0.0494(12) Uani 1 1 d . . . . .
H10 H 0.507051 1.166019 0.200162 0.059 Uiso 1 1 calc R U . . .
C11 C 0.56252(19) 1.0389(6) 0.26121(17) 0.0433(10) Uani 1 1 d . . . . .
H11 H 0.571162 1.120449 0.286506 0.052 Uiso 1 1 calc R U . . .
N12 N 0.58744(15) 0.9008(4) 0.27594(13) 0.0379(8) Uani 1 1 d . . . . .
N13 N 0.7167(4) 0.9011(14) 0.3588(4) 0.0379(16) Uani 0.65(2) 1 d . U P A 1
N13A N 0.7162(7) 0.916(2) 0.3533(5) 0.041(3) Uani 0.35(2) 1 d G U P A 2
C14A C 0.7230(9) 0.988(3) 0.3111(6) 0.044(3) Uani 0.35(2) 1 d G U P A 2
H14A H 0.691788 0.987470 0.277931 0.053 Uiso 0.35(2) 1 calc R U P A 2
C15A C 0.7749(9) 1.061(3) 0.3156(7) 0.049(3) Uani 0.35(2) 1 d G U P A 2
H15A H 0.780057 1.108150 0.285630 0.059 Uiso 0.35(2) 1 calc R U P A 2
C16A C 0.8189(8) 1.064(2) 0.3645(8) 0.050(3) Uani 0.35(2) 1 d G U P A 2
H16A H 0.854278 1.117332 0.368892 0.060 Uiso 0.35(2) 1 calc R U P A 2
C17A C 0.8118(6) 0.9893(19) 0.4067(7) 0.048(3) Uani 0.35(2) 1 d G U P A 2
H17A H 0.842682 0.987602 0.440189 0.058 Uiso 0.35(2) 1 calc R U P A 2
C18A C 0.7593(6) 0.9165(17) 0.4003(5) 0.042(3) Uani 0.35(2) 1 d G U P A 2
C20A C 0.7847(6) 0.8208(18) 0.4949(5) 0.047(3) Uani 0.35(2) 1 d G U P A 2
H20A H 0.822918 0.863291 0.504624 0.056 Uiso 0.35(2) 1 calc R U P A 2
C21A C 0.7679(8) 0.747(2) 0.5324(5) 0.049(3) Uani 0.35(2) 1 d G U P A 2
H21A H 0.793867 0.739313 0.568092 0.059 Uiso 0.35(2) 1 calc R U P A 2
C22A C 0.7125(9) 0.684(2) 0.5171(7) 0.044(3) Uani 0.35(2) 1 d G U P A 2
H22A H 0.700092 0.629205 0.541947 0.053 Uiso 0.35(2) 1 calc R U P A 2
C23A C 0.6752(7) 0.701(2) 0.4651(7) 0.044(3) Uani 0.35(2) 1 d G U P A 2
H23A H 0.636986 0.658925 0.454940 0.052 Uiso 0.35(2) 1 calc R U P A 2
H35 H 0.476(2) 1.404(3) 0.508(2) 0.065 Uiso 1 1 d D U . . .
C14 C 0.7298(5) 0.9734(17) 0.3209(5) 0.0415(18) Uani 0.65(2) 1 d . U P A 1
H14 H 0.701757 0.973508 0.285880 0.050 Uiso 0.65(2) 1 calc R U P A 1
C15 C 0.7831(5) 1.0494(15) 0.3302(5) 0.0459(19) Uani 0.65(2) 1 d . U P A 1
H15 H 0.790914 1.102303 0.302485 0.055 Uiso 0.65(2) 1 calc R U P A 1
C16 C 0.8238(5) 1.0452(14) 0.3809(5) 0.047(2) Uani 0.65(2) 1 d . U P A 1
H16 H 0.860048 1.097680 0.388821 0.057 Uiso 0.65(2) 1 calc R U P A 1
C17 C 0.8115(4) 0.9638(13) 0.4201(5) 0.048(2) Uani 0.65(2) 1 d . U P A 1
H17 H 0.840293 0.955551 0.454543 0.057 Uiso 0.65(2) 1 calc R U P A 1
C18 C 0.7571(4) 0.8939(12) 0.4093(4) 0.0400(17) Uani 0.65(2) 1 d . U P A 1
C19 C 0.7369(6) 0.8125(16) 0.4475(6) 0.038(2) Uani 0.65(2) 1 d . U P A 1
C19A C 0.7475(11) 0.834(3) 0.4440(13) 0.042(3) Uani 0.35(2) 1 d . U P A 2
C20 C 0.7722(5) 0.7948(12) 0.5009(4) 0.044(2) Uani 0.65(2) 1 d . U P A 1
H20 H 0.810930 0.834441 0.513876 0.053 Uiso 0.65(2) 1 calc R U P A 1
C21 C 0.7496(6) 0.7196(13) 0.5334(4) 0.047(2) Uani 0.65(2) 1 d . U P A 1
H21 H 0.772672 0.706818 0.569790 0.056 Uiso 0.65(2) 1 calc R U P A 1
C22 C 0.6931(6) 0.6606(13) 0.5142(4) 0.044(2) Uani 0.65(2) 1 d . U P A 1
H22 H 0.677608 0.607354 0.537248 0.053 Uiso 0.65(2) 1 calc R U P A 1
C23 C 0.6601(5) 0.6805(14) 0.4617(4) 0.0401(17) Uani 0.65(2) 1 d . U P A 1
H23 H 0.621285 0.641600 0.448036 0.048 Uiso 0.65(2) 1 calc R U P A 1
N24 N 0.6829(7) 0.7552(17) 0.4298(8) 0.037(2) Uani 0.65(2) 1 d . U P A 1
N24A N 0.6915(15) 0.777(4) 0.4280(16) 0.040(3) Uani 0.35(2) 1 d . U P A 2
O25 O 0.62920(13) 1.0495(4) 0.38009(11) 0.0416(7) Uani 1 1 d . . . . .
C26 C 0.58420(19) 1.0529(6) 0.39763(15) 0.0409(10) Uani 1 1 d . . . . .
C27 C 0.5719(2) 1.1823(6) 0.42195(16) 0.0448(11) Uani 1 1 d . . . . .
H27 H 0.595065 1.273039 0.426012 0.054 Uiso 1 1 calc R U . . .
C28 C 0.5250(2) 1.1795(6) 0.44070(16) 0.0475(12) Uani 1 1 d . . . . .
C29 C 0.4906(2) 1.0469(7) 0.43419(17) 0.0514(12) Uani 1 1 d . . . . .
H29 H 0.459205 1.045411 0.447227 0.062 Uiso 1 1 calc R U . . .
C30 C 0.5018(2) 0.9169(6) 0.40886(17) 0.0485(11) Uani 1 1 d . . . . .
H30 H 0.477622 0.827884 0.403950 0.058 Uiso 1 1 calc R U . . .
C31 C 0.5490(2) 0.9175(6) 0.39051(16) 0.0424(10) Uani 1 1 d . . . . .
O32 O 0.56352(14) 0.7957(4) 0.36779(12) 0.0454(7) Uani 1 1 d . . . . .
C33 C 0.5137(2) 1.3190(7) 0.46634(18) 0.0522(13) Uani 1 1 d . . . . .
O34 O 0.54054(17) 1.4430(5) 0.46662(13) 0.0587(9) Uani 1 1 d . . . . .
O35 O 0.47433(18) 1.3054(5) 0.48879(14) 0.0619(10) Uani 1 1 d D . . . .
P1 P 0.66161(10) 1.0496(3) 0.14270(9) 0.0439(5) Uani 0.828(5) 1 d . U P B -1
F1 F 0.6601(2) 0.9617(7) 0.19455(15) 0.0820(16) Uani 0.828(5) 1 d . U P B -1
F2 F 0.6634(2) 1.1334(5) 0.09071(16) 0.0781(14) Uani 0.828(5) 1 d . U P B -1
F3 F 0.61680(19) 1.1745(6) 0.14905(19) 0.0822(15) Uani 0.828(5) 1 d . U P B -1
F4 F 0.6086(2) 0.9449(6) 0.10730(19) 0.0671(13) Uani 0.828(5) 1 d . U P B -1
F5 F 0.70666(17) 0.9241(4) 0.13616(18) 0.0669(12) Uani 0.828(5) 1 d . U P B -1
F6 F 0.7150(2) 1.1513(7) 0.1788(2) 0.0678(14) Uani 0.828(5) 1 d . U P B -1
P1A P 0.6703(4) 1.0584(12) 0.1491(4) 0.063(3) Uani 0.172(5) 1 d G U P B -2
F1A F 0.6365(7) 1.058(2) 0.1915(6) 0.064(4) Uani 0.172(5) 1 d G U P B -2
F2A F 0.7041(7) 1.059(2) 0.1066(6) 0.078(4) Uani 0.172(5) 1 d G U P B -2
F3A F 0.6230(7) 0.9351(18) 0.1122(6) 0.070(6) Uani 0.172(5) 1 d G U P B -2
F4A F 0.6294(7) 1.2012(17) 0.1173(7) 0.074(4) Uani 0.172(5) 1 d G U P B -2
F5A F 0.7176(6) 1.1818(18) 0.1859(6) 0.062(6) Uani 0.172(5) 1 d G U P B -2
F6A F 0.7112(7) 0.9157(17) 0.1809(7) 0.079(5) Uani 0.172(5) 1 d G U P B -2
Ga2 Ga 0.86165(2) 1.13273(7) 0.64998(2) 0.04220(19) Uani 1 1 d . . . . .
N36 N 0.86383(16) 1.3362(5) 0.69275(15) 0.0456(9) Uani 1 1 d . . . . .
C37 C 0.8348(2) 1.4664(6) 0.6723(2) 0.0572(13) Uani 1 1 d . . . . .
H37 H 0.811762 1.469098 0.635657 0.069 Uiso 1 1 calc R U . . .
C38 C 0.8371(3) 1.5971(7) 0.7029(3) 0.0689(16) Uani 1 1 d . . . . .
H38 H 0.816386 1.688492 0.687551 0.083 Uiso 1 1 calc R U . . .
C39 C 0.8707(2) 1.5909(7) 0.7564(2) 0.0669(16) Uani 1 1 d . . . . .
H39 H 0.872603 1.677837 0.778631 0.080 Uiso 1 1 calc R U . . .
C40 C 0.9009(2) 1.4582(7) 0.7769(2) 0.0571(14) Uani 1 1 d . . . . .
H40 H 0.924851 1.454098 0.813383 0.069 Uiso 1 1 calc R U . . .
C41 C 0.89683(19) 1.3301(6) 0.74490(18) 0.0467(11) Uani 1 1 d . . . . .
C42 C 0.92653(19) 1.1802(6) 0.76292(17) 0.0451(11) Uani 1 1 d . . . . .
C43 C 0.9674(2) 1.1561(7) 0.81319(19) 0.0541(13) Uani 1 1 d . . . . .
H43 H 0.977545 1.237499 0.838569 0.065 Uiso 1 1 calc R U . . .
C44 C 0.9929(2) 1.0125(8) 0.8257(2) 0.0604(15) Uani 1 1 d . . . . .
H44 H 1.020757 0.993331 0.860028 0.073 Uiso 1 1 calc R U . . .
C45 C 0.9778(2) 0.8967(7) 0.78820(19) 0.0543(13) Uani 1 1 d . . . . .
H45 H 0.994999 0.796815 0.796234 0.065 Uiso 1 1 calc R U . . .
C46 C 0.9373(2) 0.9282(6) 0.73862(19) 0.0473(11) Uani 1 1 d . . . . .
H46 H 0.927125 0.849000 0.712438 0.057 Uiso 1 1 calc R U . . .
N47 N 0.91199(15) 1.0669(5) 0.72660(14) 0.0420(9) Uani 1 1 d . . . . .
N48 N 0.78044(15) 1.0662(4) 0.65074(15) 0.0426(9) Uani 1 1 d . . . . .
C49 C 0.7711(2) 0.9959(6) 0.69111(19) 0.0474(11) Uani 1 1 d . . . . .
H49 H 0.801398 0.994794 0.724882 0.057 Uiso 1 1 calc R U . . .
C50 C 0.7186(2) 0.9244(6) 0.6852(2) 0.0546(12) Uani 1 1 d . . . . .
H50 H 0.712833 0.874457 0.714495 0.066 Uiso 1 1 calc R U . . .
C51 C 0.6748(2) 0.9267(6) 0.6364(2) 0.0616(15) Uani 1 1 d . . . . .
H51 H 0.638716 0.875792 0.631212 0.074 Uiso 1 1 calc R U . . .
C52 C 0.6837(2) 1.0030(6) 0.5953(2) 0.0561(13) Uani 1 1 d . . . . .
H52 H 0.653254 1.008069 0.561646 0.067 Uiso 1 1 calc R U . . .
C53 C 0.7374(2) 1.0736(5) 0.60281(19) 0.0464(11) Uani 1 1 d . . . . .
C54 C 0.7522(2) 1.1554(5) 0.56126(19) 0.0485(12) Uani 1 1 d . . . . .
C55 C 0.7151(2) 1.1701(6) 0.5089(2) 0.0587(14) Uani 1 1 d . . . . .
H55 H 0.676881 1.127312 0.497859 0.070 Uiso 1 1 calc R U . . .
C56 C 0.7339(3) 1.2464(7) 0.4735(2) 0.0627(15) Uani 1 1 d . . . . .
H56 H 0.708931 1.255113 0.437471 0.075 Uiso 1 1 calc R U . . .
C57 C 0.7889(3) 1.3107(7) 0.4897(2) 0.0634(15) Uani 1 1 d . . . . .
H57 H 0.801991 1.366216 0.465439 0.076 Uiso 1 1 calc R U . . .
C58 C 0.8247(2) 1.2924(6) 0.5421(2) 0.0567(13) Uani 1 1 d . . . . .
H58 H 0.863182 1.333916 0.553740 0.068 Uiso 1 1 calc R U . . .
N59 N 0.80592(17) 1.2166(5) 0.57700(14) 0.0475(9) Uani 1 1 d . . . . .
O60 O 0.8654(12) 0.940(3) 0.6164(7) 0.041(3) Uani 0.524(19) 1 d . U P C 1
O60A O 0.8673(13) 0.921(3) 0.6269(7) 0.038(3) Uani 0.476(19) 1 d . U P C 2
C61 C 0.9133(9) 0.947(2) 0.6017(9) 0.042(3) Uani 0.524(19) 1 d . U P C 1
C61A C 0.9073(10) 0.914(2) 0.6049(10) 0.042(3) Uani 0.476(19) 1 d . U P C 2
C62 C 0.9292(8) 0.822(2) 0.5770(8) 0.046(3) Uani 0.524(19) 1 d . U P C 1
H62 H 0.907436 0.728091 0.571493 0.055 Uiso 0.524(19) 1 calc R U P C 1
C62A C 0.9183(9) 0.786(2) 0.5803(8) 0.045(3) Uani 0.476(19) 1 d . U P C 2
H62A H 0.896158 0.693625 0.578048 0.054 Uiso 0.476(19) 1 calc R U P C 2
C63 C 0.9776(7) 0.834(2) 0.5604(6) 0.049(3) Uani 0.524(19) 1 d . U P C 1
C63A C 0.9634(8) 0.791(2) 0.5579(7) 0.048(3) Uani 0.476(19) 1 d . U P C 2
C64 C 1.0080(7) 0.978(2) 0.5675(6) 0.051(3) Uani 0.524(19) 1 d . U P C 1
H64 H 1.039565 0.988369 0.554841 0.062 Uiso 0.524(19) 1 calc R U P C 1
C64A C 0.9980(8) 0.921(2) 0.5627(6) 0.048(3) Uani 0.476(19) 1 d . U P C 2
H64A H 1.028061 0.922283 0.547978 0.057 Uiso 0.476(19) 1 calc R U P C 2
C65 C 0.9929(8) 1.104(2) 0.5922(7) 0.050(3) Uani 0.524(19) 1 d . U P C 1
H65 H 1.014375 1.198081 0.597023 0.060 Uiso 0.524(19) 1 calc R U P C 1
C65A C 0.9884(8) 1.049(2) 0.5890(8) 0.049(3) Uani 0.476(19) 1 d . U P C 2
H65A H 1.012465 1.138184 0.593047 0.058 Uiso 0.476(19) 1 calc R U P C 2
C66 C 0.9459(9) 1.0903(19) 0.6098(9) 0.045(3) Uani 0.524(19) 1 d . U P C 1
C66A C 0.9429(10) 1.049(2) 0.6100(9) 0.045(3) Uani 0.476(19) 1 d . U P C 2
O67 O 0.9269(11) 1.205(3) 0.6308(10) 0.044(3) Uani 0.524(19) 1 d . U P C 1
O67A O 0.9324(12) 1.173(3) 0.6362(11) 0.044(3) Uani 0.476(19) 1 d . U P C 2
C68 C 0.9933(7) 0.6998(17) 0.5365(6) 0.057(3) Uani 0.524(19) 1 d D U P C 1
C68A C 0.9745(7) 0.653(2) 0.5302(7) 0.052(3) Uani 0.476(19) 1 d D U P C 2
O69 O 0.9677(7) 0.5694(19) 0.5366(7) 0.061(3) Uani 0.524(19) 1 d D U P C 1
O69A O 0.9482(8) 0.525(2) 0.5315(8) 0.065(4) Uani 0.476(19) 1 d D U P C 2
O70 O 1.0332(6) 0.717(2) 0.5159(5) 0.068(3) Uani 0.524(19) 1 d D U P C 1
H70 H 1.036919 0.634140 0.500941 0.101 Uiso 0.524(19) 1 calc R U P C 1
O70A O 1.0098(7) 0.677(2) 0.5046(6) 0.065(3) Uani 0.476(19) 1 d D U P C 2
H70A H 1.011791 0.596021 0.487748 0.098 Uiso 0.476(19) 1 calc R U P C 2
P2 P 0.83134(14) 0.5389(5) 0.35228(13) 0.0591(12) Uani 0.530(7) 1 d G U P D -1
F7 F 0.7956(3) 0.3994(6) 0.3140(2) 0.096(3) Uani 0.530(7) 1 d G U P D -1
F8 F 0.8670(3) 0.6783(7) 0.3905(2) 0.113(3) Uani 0.530(7) 1 d G U P D -1
F9 F 0.78002(19) 0.6599(7) 0.3208(2) 0.091(3) Uani 0.530(7) 1 d G U P D -1
F10 F 0.8649(2) 0.5758(6) 0.31106(19) 0.0593(17) Uani 0.530(7) 1 d G U P D -1
F11 F 0.8827(2) 0.4178(6) 0.3837(2) 0.082(3) Uani 0.530(7) 1 d G U P D -1
F12 F 0.7978(2) 0.5019(11) 0.3935(2) 0.123(3) Uani 0.530(7) 1 d G U P D -1
P2A P 0.83564(16) 0.5250(5) 0.36050(16) 0.0576(13) Uani 0.470(7) 1 d G U P D -2
F7A F 0.8339(4) 0.4205(9) 0.3098(2) 0.101(3) Uani 0.470(7) 1 d G U P D -2
F8A F 0.8372(3) 0.6296(6) 0.4112(2) 0.093(3) Uani 0.470(7) 1 d G U P D -2
F9A F 0.7797(2) 0.6233(7) 0.3230(2) 0.074(3) Uani 0.470(7) 1 d G U P D -2
F10A F 0.8792(3) 0.6470(9) 0.3472(4) 0.119(3) Uani 0.470(7) 1 d G U P D -2
F11A F 0.8915(2) 0.4268(8) 0.3980(3) 0.093(3) Uani 0.470(7) 1 d G U P D -2
F12A F 0.7919(2) 0.4031(6) 0.3738(3) 0.065(2) Uani 0.470(7) 1 d G U P D -2

loop_
_atom_site_aniso_label
_atom_site_aniso_U_11
_atom_site_aniso_U_22
_atom_site_aniso_U_33
_atom_site_aniso_U_23
_atom_site_aniso_U_13
_atom_site_aniso_U_12
Ga1 0.0298(8) 0.0188(10) 0.0192(8) -0.0023(5) 0.0062(4) 0.0004(5)
Ga1A 0.060(2) 0.047(4) 0.050(2) -0.0010(18) 0.0041(14) 0.0025(19)
N1 0.041(2) 0.050(2) 0.0368(19) -0.0136(17) 0.0106(16) -0.0006(17)
C2 0.051(3) 0.043(3) 0.049(3) -0.007(2) 0.004(2) 0.009(2)
C3 0.062(3) 0.048(3) 0.062(3) -0.016(2) 0.016(3) -0.001(2)
C4 0.063(3) 0.051(3) 0.070(4) -0.023(3) 0.031(3) -0.007(3)
C5 0.054(3) 0.057(3) 0.042(2) -0.017(2) 0.020(2) -0.018(2)
C6 0.038(2) 0.050(3) 0.042(2) -0.010(2) 0.0175(19) -0.0059(19)
C7 0.037(2) 0.059(3) 0.030(2) -0.011(2) 0.0121(18) -0.012(2)
C8 0.041(2) 0.068(3) 0.033(2) -0.001(2) 0.0087(19) -0.014(2)
C9 0.039(2) 0.084(4) 0.033(2) 0.008(2) 0.0043(19) -0.013(2)
C10 0.039(2) 0.066(3) 0.042(2) 0.012(2) 0.012(2) 0.002(2)
C11 0.038(2) 0.054(3) 0.037(2) 0.000(2) 0.0125(19) 0.001(2)
N12 0.0335(18) 0.047(2) 0.0315(17) 0.0016(16) 0.0092(14) 0.0031(16)
N13 0.038(3) 0.034(3) 0.040(3) -0.003(3) 0.011(2) 0.003(2)
N13A 0.036(4) 0.039(5) 0.043(5) -0.005(4) 0.009(4) 0.006(4)
C14A 0.039(5) 0.042(5) 0.046(5) -0.001(4) 0.009(4) 0.010(4)
C15A 0.044(5) 0.047(5) 0.047(6) 0.001(5) 0.004(5) 0.013(4)
C16A 0.044(4) 0.047(5) 0.049(6) 0.005(5) 0.004(5) 0.009(4)
C17A 0.044(4) 0.043(5) 0.047(5) 0.004(5) 0.004(4) 0.008(4)
C18A 0.040(4) 0.036(4) 0.042(4) -0.002(4) 0.005(4) 0.007(4)
C20A 0.046(5) 0.041(5) 0.043(4) -0.001(4) 0.002(4) 0.000(4)
C21A 0.046(6) 0.047(5) 0.043(4) -0.001(4) 0.002(5) -0.005(5)
C22A 0.044(6) 0.041(5) 0.040(4) 0.000(4) 0.008(5) -0.009(5)
C23A 0.044(5) 0.041(5) 0.039(4) -0.005(4) 0.006(4) -0.006(4)
C14 0.035(3) 0.040(4) 0.044(4) -0.001(3) 0.008(3) 0.009(3)
C15 0.039(4) 0.044(3) 0.050(5) 0.007(4) 0.010(4) 0.008(3)
C16 0.036(3) 0.045(4) 0.054(5) 0.003(4) 0.006(3) 0.004(3)
C17 0.042(3) 0.041(4) 0.050(4) 0.002(3) 0.001(3) 0.004(3)
C18 0.036(3) 0.031(3) 0.044(3) -0.002(3) 0.004(3) 0.002(2)
C19 0.040(4) 0.031(4) 0.040(3) -0.005(3) 0.010(3) -0.001(3)
C19A 0.041(5) 0.036(5) 0.042(4) -0.005(4) 0.006(4) 0.002(4)
C20 0.044(4) 0.038(4) 0.040(3) -0.001(3) 0.001(3) -0.001(3)
C21 0.047(5) 0.042(4) 0.037(3) -0.003(3) -0.001(3) -0.005(4)
C22 0.048(5) 0.043(4) 0.036(3) 0.000(3) 0.009(3) -0.005(4)
C23 0.042(4) 0.038(4) 0.035(3) -0.004(3) 0.008(3) -0.007(3)
N24 0.039(5) 0.029(4) 0.034(3) -0.003(3) 0.004(3) -0.003(3)
N24A 0.042(6) 0.036(5) 0.036(4) -0.005(4) 0.006(5) 0.000(5)
O25 0.0397(16) 0.0453(17) 0.0362(15) -0.0068(13) 0.0086(13) 0.0029(13)
C26 0.037(2) 0.056(3) 0.0236(19) -0.0017(18) 0.0039(17) 0.012(2)
C27 0.048(3) 0.050(3) 0.028(2) 0.0006(19) 0.0029(19) 0.011(2)
C28 0.051(3) 0.061(3) 0.026(2) 0.000(2) 0.0073(19) 0.020(2)
C29 0.046(3) 0.075(4) 0.033(2) 0.007(2) 0.014(2) 0.013(2)
C30 0.045(3) 0.065(3) 0.033(2) 0.004(2) 0.012(2) 0.005(2)
C31 0.041(2) 0.051(3) 0.027(2) 0.0014(19) 0.0014(18) 0.003(2)
O32 0.0479(18) 0.0514(19) 0.0362(16) -0.0094(14) 0.0137(14) -0.0001(15)
C33 0.058(3) 0.065(3) 0.031(2) 0.007(2) 0.012(2) 0.022(3)
O34 0.065(2) 0.069(3) 0.0435(19) -0.0045(17) 0.0216(17) 0.018(2)
O35 0.083(3) 0.065(2) 0.051(2) 0.0108(18) 0.040(2) 0.027(2)
P1 0.0459(10) 0.0450(10) 0.0426(9) -0.0056(8) 0.0177(8) -0.0074(8)
F1 0.086(3) 0.114(4) 0.043(2) 0.010(2) 0.019(2) -0.034(3)
F2 0.125(4) 0.053(2) 0.062(2) 0.0030(19) 0.040(3) -0.013(2)
F3 0.068(3) 0.092(3) 0.079(3) -0.028(3) 0.015(2) 0.019(2)
F4 0.056(2) 0.078(3) 0.057(2) -0.009(2) 0.0053(19) -0.012(2)
F5 0.058(2) 0.052(2) 0.083(3) -0.013(2) 0.017(2) -0.0003(17)
F6 0.062(3) 0.061(3) 0.081(3) -0.026(2) 0.027(2) -0.026(2)
P1A 0.066(5) 0.062(5) 0.064(5) -0.012(4) 0.025(4) -0.010(4)
F1A 0.056(8) 0.080(9) 0.059(7) 0.000(7) 0.025(6) -0.022(7)
F2A 0.077(8) 0.091(9) 0.067(8) -0.005(8) 0.027(7) -0.005(8)
F3A 0.067(9) 0.060(9) 0.068(9) -0.022(8) 0.007(8) -0.007(8)
F4A 0.077(8) 0.058(8) 0.087(9) 0.016(8) 0.029(8) 0.001(7)
F5A 0.063(10) 0.050(9) 0.072(10) -0.021(8) 0.025(8) -0.021(8)
F6A 0.078(8) 0.062(8) 0.085(9) -0.011(8) 0.016(8) -0.002(7)
Ga2 0.0363(3) 0.0507(4) 0.0326(3) -0.0090(2) 0.0033(2) 0.0041(2)
N36 0.039(2) 0.050(2) 0.043(2) -0.0169(18) 0.0066(17) 0.0010(17)
C37 0.052(3) 0.049(3) 0.060(3) -0.016(2) 0.006(2) 0.003(2)
C38 0.055(3) 0.056(3) 0.088(4) -0.025(3) 0.014(3) -0.001(3)
C39 0.057(3) 0.067(4) 0.081(4) -0.038(3) 0.029(3) -0.016(3)
C40 0.049(3) 0.070(4) 0.054(3) -0.024(3) 0.021(2) -0.017(3)
C41 0.037(2) 0.063(3) 0.041(2) -0.018(2) 0.014(2) -0.012(2)
C42 0.034(2) 0.066(3) 0.035(2) -0.007(2) 0.0114(18) -0.006(2)
C43 0.037(2) 0.088(4) 0.035(2) -0.009(2) 0.009(2) -0.016(3)
C44 0.036(2) 0.101(5) 0.039(3) 0.013(3) 0.006(2) -0.002(3)
C45 0.036(2) 0.080(4) 0.045(3) 0.008(3) 0.012(2) 0.004(2)
C46 0.039(2) 0.059(3) 0.043(2) -0.002(2) 0.013(2) 0.004(2)
N47 0.0324(18) 0.059(2) 0.0324(18) -0.0053(17) 0.0084(15) 0.0040(17)
N48 0.0312(18) 0.044(2) 0.046(2) -0.0118(17) 0.0048(16) 0.0048(15)
C49 0.045(3) 0.047(3) 0.047(3) -0.002(2) 0.012(2) 0.010(2)
C50 0.047(3) 0.044(3) 0.071(3) -0.002(2) 0.018(3) 0.004(2)
C51 0.044(3) 0.046(3) 0.087(4) -0.010(3) 0.013(3) 0.001(2)
C52 0.038(2) 0.051(3) 0.066(3) -0.015(3) 0.001(2) 0.004(2)
C53 0.043(2) 0.039(2) 0.047(3) -0.012(2) 0.004(2) 0.009(2)
C54 0.045(3) 0.041(2) 0.045(3) -0.015(2) -0.002(2) 0.009(2)
C55 0.057(3) 0.050(3) 0.048(3) -0.011(2) -0.007(2) 0.012(2)
C56 0.069(4) 0.058(3) 0.040(3) -0.011(2) -0.007(3) 0.020(3)
C57 0.085(4) 0.057(3) 0.040(3) -0.002(2) 0.013(3) 0.016(3)
C58 0.063(3) 0.056(3) 0.043(3) -0.007(2) 0.007(2) 0.005(3)
N59 0.050(2) 0.050(2) 0.0336(19) -0.0063(17) 0.0030(17) 0.0075(18)
O60 0.040(3) 0.051(6) 0.024(6) 0.000(5) 0.003(5) 0.011(4)
O60A 0.043(4) 0.052(6) 0.018(5) 0.000(5) 0.007(5) 0.012(4)
C61 0.044(4) 0.054(6) 0.025(3) 0.004(4) 0.007(3) 0.014(4)
C61A 0.043(4) 0.054(6) 0.026(4) 0.004(4) 0.005(3) 0.012(4)
C62 0.049(5) 0.056(6) 0.031(4) 0.007(4) 0.010(4) 0.011(4)
C62A 0.050(5) 0.055(6) 0.027(4) 0.009(4) 0.009(4) 0.015(4)
C63 0.054(5) 0.058(6) 0.033(3) 0.005(4) 0.013(4) 0.017(4)
C63A 0.054(5) 0.059(6) 0.031(3) 0.010(4) 0.015(4) 0.018(4)
C64 0.055(5) 0.061(6) 0.035(4) 0.003(5) 0.012(4) 0.015(5)
C64A 0.052(5) 0.060(7) 0.033(4) 0.005(5) 0.017(4) 0.017(5)
C65 0.053(4) 0.059(6) 0.035(3) 0.001(5) 0.012(3) 0.014(5)
C65A 0.052(4) 0.059(6) 0.034(4) 0.005(5) 0.013(3) 0.011(5)
C66 0.044(3) 0.054(6) 0.031(3) 0.003(5) 0.005(3) 0.011(4)
C66A 0.043(4) 0.057(6) 0.029(3) 0.004(5) 0.006(3) 0.012(4)
O67 0.039(4) 0.056(7) 0.032(5) -0.002(5) 0.008(4) 0.010(4)
O67A 0.039(5) 0.054(8) 0.033(5) 0.003(5) 0.005(4) 0.005(5)
C68 0.067(6) 0.064(6) 0.037(4) 0.008(4) 0.016(4) 0.021(5)
C68A 0.061(6) 0.063(7) 0.035(4) 0.012(5) 0.020(4) 0.019(5)
O69 0.073(7) 0.069(8) 0.051(5) 0.003(6) 0.036(6) 0.020(6)
O69A 0.075(8) 0.079(9) 0.044(5) 0.001(6) 0.026(6) 0.018(6)
O70 0.077(7) 0.082(8) 0.048(6) 0.005(5) 0.027(5) 0.036(6)
O70A 0.084(8) 0.077(7) 0.046(6) 0.005(5) 0.036(6) 0.029(6)
P2 0.055(2) 0.073(2) 0.0547(19) 0.0136(18) 0.0255(16) 0.0106(18)
F7 0.086(5) 0.052(4) 0.121(6) 0.021(4) -0.003(4) -0.028(4)
F8 0.098(5) 0.115(6) 0.105(6) -0.055(5) 0.011(5) 0.031(5)
F9 0.083(6) 0.092(5) 0.094(6) 0.002(5) 0.028(5) 0.033(4)
F10 0.046(3) 0.078(4) 0.059(3) 0.008(3) 0.025(3) 0.008(3)
F11 0.066(4) 0.090(5) 0.075(4) 0.044(4) 0.006(4) 0.017(4)
F12 0.093(5) 0.201(8) 0.081(5) 0.044(6) 0.039(4) 0.002(6)
P2A 0.061(2) 0.067(2) 0.052(2) 0.0192(19) 0.0291(18) 0.020(2)
F7A 0.111(6) 0.134(6) 0.056(4) 0.002(4) 0.028(4) 0.059(5)
F8A 0.114(6) 0.065(5) 0.090(5) -0.003(4) 0.024(5) 0.011(4)
F9A 0.072(5) 0.079(5) 0.079(5) 0.023(4) 0.036(5) 0.051(4)
F10A 0.101(6) 0.135(7) 0.129(7) 0.070(6) 0.050(6) 0.020(5)
F11A 0.084(6) 0.100(7) 0.076(5) 0.008(5) 0.007(5) 0.012(5)
F12A 0.062(4) 0.051(4) 0.081(5) 0.006(3) 0.023(3) 0.005(3)

loop_
_atom_type_symbol
_atom_type_description
_atom_type_scat_dispersion_real
_atom_type_scat_dispersion_imag
_atom_type_scat_source
C C 0.0181 0.0091 'International Tables Vol C Tables 4.2.6.8 and 6.1.1.4'
H H 0.0000 0.0000 'International Tables Vol C Tables 4.2.6.8 and 6.1.1.4'
F F 0.0727 0.0534 'International Tables Vol C Tables 4.2.6.8 and 6.1.1.4'
Ga Ga -1.2846 0.7763 'International Tables Vol C Tables 4.2.6.8 and 6.1.1.4'
N N 0.0311 0.0180 'International Tables Vol C Tables 4.2.6.8 and 6.1.1.4'
O O 0.0492 0.0322 'International Tables Vol C Tables 4.2.6.8 and 6.1.1.4'
P P 0.2955 0.4335 'International Tables Vol C Tables 4.2.6.8 and 6.1.1.4'

loop_
_exptl_crystal_face_index_h
_exptl_crystal_face_index_k
_exptl_crystal_face_index_l
_exptl_crystal_face_perp_dist
2.00 0.00 -1.00 0.0160
-2.00 0.00 1.00 0.0130
1.00 0.00 3.00 0.0640
-1.00 0.00 -3.00 0.0480
2.00 -3.00 -2.00 0.0740
-2.00 3.00 2.00 0.1020
0.00 1.00 3.00 0.1030
2.00 -1.00 3.00 0.0810
0.00 -1.00 -3.00 0.0740
-3.00 2.00 -3.00 0.0960

loop_
_geom_angle_atom_site_label_1
_geom_angle_atom_site_label_2
_geom_angle_atom_site_label_3
_geom_angle
_geom_angle_site_symmetry_1
_geom_angle_site_symmetry_3
_geom_angle_publ_flag
N1 Ga1 N12 78.21(17) . . ?
N1 Ga1 N13 93.6(4) . . ?
N1 Ga1 N24 96.7(5) . . ?
N13 Ga1 N12 98.0(3) . . ?
N24 Ga1 N12 174.1(6) . . ?
N24 Ga1 N13 79.2(5) . . ?
O25 Ga1 N1 168.8(2) . . ?
O25 Ga1 N12 91.3(2) . . ?
O25 Ga1 N13 83.9(4) . . ?
O25 Ga1 N24 93.6(5) . . ?
O32 Ga1 N1 97.0(2) . . ?
O32 Ga1 N12 92.24(18) . . ?
O32 Ga1 N13 166.6(3) . . ?
O32 Ga1 N24 91.3(5) . . ?
O32 Ga1 O25 87.26(16) . . ?
N12 Ga1A N1 76.3(3) . . ?
N12 Ga1A N13A 102.6(6) . . ?
N12 Ga1A N24A 166.1(11) . . ?
N12 Ga1A O32 90.8(4) . . ?
N13A Ga1A N1 93.3(7) . . ?
N13A Ga1A N24A 76.6(9) . . ?
N13A Ga1A O32 166.2(6) . . ?
N24A Ga1A N1 89.9(10) . . ?
O25 Ga1A N1 174.0(6) . . ?
O25 Ga1A N12 101.9(6) . . ?
O25 Ga1A N13A 92.6(9) . . ?
O25 Ga1A N24A 92.0(10) . . ?
O25 Ga1A O32 88.0(3) . . ?
O32 Ga1A N1 86.3(6) . . ?
O32 Ga1A N24A 89.6(9) . . ?
C2 N1 Ga1 124.1(3) . . ?
C2 N1 Ga1A 128.1(4) . . ?
C2 N1 C6 119.4(4) . . ?
C6 N1 Ga1 116.5(3) . . ?
C6 N1 Ga1A 112.2(4) . . ?
N1 C2 H2 118.8 . . ?
N1 C2 C3 122.5(5) . . ?
C3 C2 H2 118.8 . . ?
C2 C3 H3 120.7 . . ?
C2 C3 C4 118.6(5) . . ?
C4 C3 H3 120.7 . . ?
C3 C4 H4 120.4 . . ?
C5 C4 C3 119.1(5) . . ?
C5 C4 H4 120.4 . . ?
C4 C5 H5 119.8 . . ?
C4 C5 C6 120.3(5) . . ?
C6 C5 H5 119.8 . . ?
N1 C6 C5 120.0(5) . . ?
N1 C6 C7 115.3(4) . . ?
C5 C6 C7 124.7(4) . . ?
C8 C7 C6 124.6(4) . . ?
N12 C7 C6 114.7(4) . . ?
N12 C7 C8 120.7(5) . . ?
C7 C8 H8 120.4 . . ?
C9 C8 C7 119.2(5) . . ?
C9 C8 H8 120.4 . . ?
C8 C9 H9 120.0 . . ?
C8 C9 C10 120.1(4) . . ?
C10 C9 H9 120.0 . . ?
C9 C10 H10 121.0 . . ?
C9 C10 C11 118.1(5) . . ?
C11 C10 H10 121.0 . . ?
C10 C11 H11 119.0 . . ?
N12 C11 C10 121.9(5) . . ?
N12 C11 H11 119.0 . . ?
C7 N12 Ga1 114.4(3) . . ?
C7 N12 Ga1A 121.2(5) . . ?
C11 N12 Ga1 124.4(3) . . ?
C11 N12 Ga1A 118.4(5) . . ?
C11 N12 C7 120.0(4) . . ?
C14 N13 Ga1 125.8(6) . . ?
C14 N13 C18 120.0(7) . . ?
C18 N13 Ga1 112.8(6) . . ?
C14A N13A Ga1A 119.3(6) . . ?
C18A N13A Ga1A 117.7(6) . . ?
C18A N13A C14A 120.4 . . ?
N13A C14A H14A 119.5 . . ?
N13A C14A C15A 121.0 . . ?
C15A C14A H14A 119.5 . . ?
C14A C15A H15A 120.8 . . ?
C16A C15A C14A 118.4 . . ?
C16A C15A H15A 120.8 . . ?
C15A C16A H16A 119.9 . . ?
C17A C16A C15A 120.1 . . ?
C17A C16A H16A 119.9 . . ?
C16A C17A H17A 120.3 . . ?
C16A C17A C18A 119.4 . . ?
C18A C17A H17A 120.3 . . ?
N13A C18A C17A 120.7 . . ?
N13A C18A C19A 116.2(9) . . ?
C17A C18A C19A 123.1(9) . . ?
C21A C20A H20A 119.6 . . ?
C19A C20A H20A 119.6 . . ?
C19A C20A C21A 120.9(10) . . ?
C20A C21A H21A 120.7 . . ?
C20A C21A C22A 118.6 . . ?
C22A C21A H21A 120.7 . . ?
C21A C22A H22A 120.4 . . ?
C21A C22A C23A 119.1 . . ?
C23A C22A H22A 120.4 . . ?
C22A C23A H23A 118.9 . . ?
N24A C23A C22A 122.3(14) . . ?
N24A C23A H23A 118.9 . . ?
N13 C14 H14 118.6 . . ?
N13 C14 C15 122.7(7) . . ?
C15 C14 H14 118.6 . . ?
C14 C15 H15 121.0 . . ?
C16 C15 C14 118.0(8) . . ?
C16 C15 H15 121.0 . . ?
C15 C16 H16 120.3 . . ?
C15 C16 C17 119.5(8) . . ?
C17 C16 H16 120.3 . . ?
C16 C17 H17 119.8 . . ?
C16 C17 C18 120.4(7) . . ?
C18 C17 H17 119.8 . . ?
N13 C18 C17 119.3(8) . . ?
N13 C18 C19 114.4(7) . . ?
C17 C18 C19 126.3(8) . . ?
C20 C19 C18 122.2(8) . . ?
N24 C19 C18 117.6(12) . . ?
N24 C19 C20 120.2(11) . . ?
C20A C19A C18A 126.2(16) . . ?
C20A C19A N24A 122(2) . . ?
N24A C19A C18A 112(2) . . ?
C19 C20 H20 121.0 . . ?
C21 C20 C19 118.1(8) . . ?
C21 C20 H20 121.0 . . ?
C20 C21 H21 119.5 . . ?
C20 C21 C22 120.9(7) . . ?
C22 C21 H21 119.5 . . ?
C21 C22 H22 120.5 . . ?
C23 C22 C21 119.1(8) . . ?
C23 C22 H22 120.5 . . ?
C22 C23 H23 120.2 . . ?
N24 C23 C22 119.6(9) . . ?
N24 C23 H23 120.2 . . ?
C19 N24 Ga1 113.2(10) . . ?
C19 N24 C23 122.2(14) . . ?
C23 N24 Ga1 123.3(9) . . ?
C23A N24A Ga1A 128(2) . . ?
C23A N24A C19A 117(3) . . ?
C19A N24A Ga1A 113(2) . . ?
C26 O25 Ga1 106.5(3) . . ?
C26 O25 Ga1A 112.3(5) . . ?
O25 C26 C27 121.8(5) . . ?
O25 C26 C31 117.8(4) . . ?
C27 C26 C31 120.4(4) . . ?
C26 C27 H27 120.1 . . ?
C26 C27 C28 119.8(5) . . ?
C28 C27 H27 120.1 . . ?
C27 C28 C33 117.9(5) . . ?
C29 C28 C27 120.0(4) . . ?
C29 C28 C33 122.1(5) . . ?
C28 C29 H29 119.6 . . ?
C30 C29 C28 120.8(5) . . ?
C30 C29 H29 119.6 . . ?
C29 C30 H30 120.1 . . ?
C29 C30 C31 119.8(5) . . ?
C31 C30 H30 120.1 . . ?
C30 C31 C26 119.2(4) . . ?
O32 C31 C26 117.8(4) . . ?
O32 C31 C30 123.0(5) . . ?
C31 O32 Ga1 110.2(3) . . ?
C31 O32 Ga1A 104.1(4) . . ?
O34 C33 C28 121.4(5) . . ?
O34 C33 O35 122.8(5) . . ?
O35 C33 C28 115.8(5) . . ?
C33 O35 H35 105(3) . . ?
F2 P1 F1 178.7(3) . . ?
F2 P1 F4 89.9(3) . . ?
F2 P1 F5 88.8(3) . . ?
F2 P1 F6 91.0(3) . . ?
F3 P1 F1 90.1(3) . . ?
F3 P1 F2 91.1(3) . . ?
F3 P1 F4 90.1(3) . . ?
F3 P1 F5 179.9(3) . . ?
F3 P1 F6 90.5(3) . . ?
F4 P1 F1 89.5(2) . . ?
F4 P1 F5 89.8(3) . . ?
F5 P1 F1 90.1(3) . . ?
F6 P1 F1 89.6(3) . . ?
F6 P1 F4 178.8(3) . . ?
F6 P1 F5 89.5(3) . . ?
F1A P1A F2A 179.99(6) . . ?
F1A P1A F3A 90.0 . . ?
F1A P1A F4A 90.0 . . ?
F1A P1A F5A 90.0 . . ?
F1A P1A F6A 90.0 . . ?
F3A P1A F2A 90.0 . . ?
F3A P1A F5A 179.98(5) . . ?
F3A P1A F6A 90.0 . . ?
F4A P1A F2A 90.0 . . ?
F4A P1A F3A 90.0 . . ?
F4A P1A F5A 90.0 . . ?
F4A P1A F6A 180.0 . . ?
F5A P1A F2A 90.0 . . ?
F5A P1A F6A 90.0 . . ?
F6A P1A F2A 90.0 . . ?
N47 Ga2 N36 77.93(16) . . ?
N47 Ga2 N59 173.26(15) . . ?
N48 Ga2 N36 93.82(15) . . ?
N48 Ga2 N47 98.66(15) . . ?
N48 Ga2 N59 78.11(16) . . ?
N59 Ga2 N36 96.28(15) . . ?
O60 Ga2 N36 174.8(6) . . ?
O60 Ga2 N47 97.0(5) . . ?
O60 Ga2 N48 88.2(9) . . ?
O60 Ga2 N59 88.8(5) . . ?
O60 Ga2 O67 88.5(11) . . ?
O60A Ga2 N36 166.3(5) . . ?
O60A Ga2 N47 88.7(5) . . ?
O60A Ga2 N48 85.4(10) . . ?
O60A Ga2 N59 96.9(5) . . ?
O67 Ga2 N36 90.6(7) . . ?
O67 Ga2 N47 95.5(6) . . ?
O67 Ga2 N48 165.8(6) . . ?
O67 Ga2 N59 88.0(6) . . ?
O67A Ga2 N36 95.9(9) . . ?
O67A Ga2 N47 88.9(7) . . ?
O67A Ga2 N48 168.8(9) . . ?
O67A Ga2 N59 95.2(7) . . ?
O67A Ga2 O60A 86.5(12) . . ?
C37 N36 Ga2 124.8(3) . . ?
C37 N36 C41 119.7(4) . . ?
C41 N36 Ga2 115.4(3) . . ?
N36 C37 H37 118.9 . . ?
N36 C37 C38 122.3(5) . . ?
C38 C37 H37 118.9 . . ?
C37 C38 H38 120.9 . . ?
C37 C38 C39 118.2(6) . . ?
C39 C38 H38 120.9 . . ?
C38 C39 H39 120.3 . . ?
C40 C39 C38 119.4(5) . . ?
C40 C39 H39 120.3 . . ?
C39 C40 H40 119.8 . . ?
C39 C40 C41 120.3(5) . . ?
C41 C40 H40 119.8 . . ?
N36 C41 C40 120.1(5) . . ?
N36 C41 C42 114.8(4) . . ?
C40 C41 C42 125.0(5) . . ?
C43 C42 C41 123.6(5) . . ?
N47 C42 C41 115.1(4) . . ?
N47 C42 C43 121.2(5) . . ?
C42 C43 H43 120.5 . . ?
C44 C43 C42 119.0(5) . . ?
C44 C43 H43 120.5 . . ?
C43 C44 H44 120.3 . . ?
C43 C44 C45 119.5(5) . . ?
C45 C44 H44 120.3 . . ?
C44 C45 H45 120.5 . . ?
C44 C45 C46 118.9(5) . . ?
C46 C45 H45 120.5 . . ?
C45 C46 H46 119.2 . . ?
N47 C46 C45 121.7(5) . . ?
N47 C46 H46 119.2 . . ?
C42 N47 Ga2 116.0(3) . . ?
C46 N47 Ga2 123.3(3) . . ?
C46 N47 C42 119.7(4) . . ?
C49 N48 Ga2 124.9(3) . . ?
C49 N48 C53 120.1(4) . . ?
C53 N48 Ga2 113.9(3) . . ?
N48 C49 H49 119.1 . . ?
N48 C49 C50 121.8(5) . . ?
C50 C49 H49 119.1 . . ?
C49 C50 H50 120.5 . . ?
C51 C50 C49 118.9(5) . . ?
C51 C50 H50 120.5 . . ?
C50 C51 H51 120.4 . . ?
C52 C51 C50 119.3(5) . . ?
C52 C51 H51 120.4 . . ?
C51 C52 H52 120.0 . . ?
C51 C52 C53 120.0(5) . . ?
C53 C52 H52 120.0 . . ?
N48 C53 C52 119.7(5) . . ?
N48 C53 C54 115.7(4) . . ?
C52 C53 C54 124.6(4) . . ?
C55 C54 C53 124.7(5) . . ?
N59 C54 C53 115.0(4) . . ?
N59 C54 C55 120.3(5) . . ?
C54 C55 H55 120.2 . . ?
C56 C55 C54 119.6(5) . . ?
C56 C55 H55 120.2 . . ?
C55 C56 H56 119.9 . . ?
C55 C56 C57 120.3(5) . . ?
C57 C56 H56 119.9 . . ?
C56 C57 H57 120.8 . . ?
C56 C57 C58 118.4(6) . . ?
C58 C57 H57 120.8 . . ?
C57 C58 H58 119.5 . . ?
N59 C58 C57 121.1(5) . . ?
N59 C58 H58 119.5 . . ?
C54 N59 Ga2 113.9(3) . . ?
C54 N59 C58 120.4(4) . . ?
C58 N59 Ga2 123.6(3) . . ?
C61 O60 Ga2 106.7(17) . . ?
C61A O60A Ga2 109.8(18) . . ?
O60 C61 C62 121.0(15) . . ?
O60 C61 C66 118.6(17) . . ?
C62 C61 C66 120.4(16) . . ?
O60A C61A C62A 124.4(17) . . ?
O60A C61A C66A 116(2) . . ?
C62A C61A C66A 119.2(18) . . ?
C61 C62 H62 120.1 . . ?
C61 C62 C63 119.8(13) . . ?
C63 C62 H62 120.1 . . ?
C61A C62A H62A 120.2 . . ?
C61A C62A C63A 119.5(14) . . ?
C63A C62A H62A 120.2 . . ?
C62 C63 C64 118.7(13) . . ?
C62 C63 C68 117.8(13) . . ?
C64 C63 C68 123.5(13) . . ?
C62A C63A C68A 119.6(13) . . ?
C64A C63A C62A 121.2(14) . . ?
C64A C63A C68A 119.1(13) . . ?
C63 C64 H64 118.9 . . ?
C65 C64 C63 122.1(14) . . ?
C65 C64 H64 118.9 . . ?
C63A C64A H64A 120.2 . . ?
C65A C64A C63A 119.6(14) . . ?
C65A C64A H64A 120.2 . . ?
C64 C65 H65 120.5 . . ?
C64 C65 C66 119.1(13) . . ?
C66 C65 H65 120.5 . . ?
C64A C65A H65A 119.9 . . ?
C64A C65A C66A 120.2(14) . . ?
C66A C65A H65A 119.9 . . ?
C65 C66 C61 119.8(15) . . ?
O67 C66 C61 117.0(19) . . ?
O67 C66 C65 123.1(16) . . ?
C65A C66A C61A 120.2(16) . . ?
O67A C66A C61A 118(2) . . ?
O67A C66A C65A 121.5(18) . . ?
C66 O67 Ga2 108.8(16) . . ?
C66A O67A Ga2 107.6(18) . . ?
O69 C68 C63 119.7(13) . . ?
O69 C68 O70 122.9(13) . . ?
O70 C68 C63 117.4(12) . . ?
O69A C68A C63A 119.6(15) . . ?
O69A C68A O70A 125.7(16) . . ?
O70A C68A C63A 114.7(13) . . ?
C68 O70 H70 109.5 . . ?
C68A O70A H70A 109.5 . . ?
F7 P2 F10 90.0 . . ?
F8 P2 F7 180.0 . . ?
F8 P2 F10 90.0 . . ?
F8 P2 F11 90.1 . . ?
F9 P2 F7 90.0 . . ?
F9 P2 F8 90.0 . . ?
F9 P2 F10 90.0 . . ?
F9 P2 F11 179.9 . . ?
F9 P2 F12 90.0 . . ?
F11 P2 F7 90.0 . . ?
F11 P2 F10 90.0 . . ?
F12 P2 F7 90.0 . . ?
F12 P2 F8 90.0 . . ?
F12 P2 F10 180.0 . . ?
F12 P2 F11 90.0 . . ?
F7A P2A F8A 179.9 . . ?
F7A P2A F9A 90.0 . . ?
F7A P2A F10A 90.1 . . ?
F7A P2A F12A 90.0 . . ?
F8A P2A F12A 89.9 . . ?
F9A P2A F8A 89.9 . . ?
F9A P2A F12A 90.0 . . ?
F10A P2A F8A 90.0 . . ?
F10A P2A F9A 90.0 . . ?
F10A P2A F12A 179.9 . . ?
F11A P2A F7A 90.0 . . ?
F11A P2A F8A 90.0 . . ?
F11A P2A F9A 180.0 . . ?
F11A P2A F10A 90.1 . . ?
F11A P2A F12A 90.0 . . ?

loop_
_geom_bond_atom_site_label_1
_geom_bond_atom_site_label_2
_geom_bond_distance
_geom_bond_site_symmetry_2
_geom_bond_publ_flag
Ga1 N1 2.047(5) . ?
Ga1 N12 2.105(5) . ?
Ga1 N13 2.087(11) . ?
Ga1 N24 2.071(19) . ?
Ga1 O25 1.980(5) . ?
Ga1 O32 1.882(4) . ?
Ga1A N1 2.243(12) . ?
Ga1A N12 1.987(9) . ?
Ga1A N13A 2.00(2) . ?
Ga1A N24A 2.17(4) . ?
Ga1A O25 1.770(11) . ?
Ga1A O32 2.056(12) . ?
N1 C2 1.343(6) . ?
N1 C6 1.353(6) . ?
C2 H2 0.9500 . ?
C2 C3 1.378(7) . ?
C3 H3 0.9500 . ?
C3 C4 1.381(8) . ?
C4 H4 0.9500 . ?
C4 C5 1.372(8) . ?
C5 H5 0.9500 . ?
C5 C6 1.391(6) . ?
C6 C7 1.471(7) . ?
C7 C8 1.379(6) . ?
C7 N12 1.354(6) . ?
C8 H8 0.9500 . ?
C8 C9 1.379(8) . ?
C9 H9 0.9500 . ?
C9 C10 1.382(7) . ?
C10 H10 0.9500 . ?
C10 C11 1.386(6) . ?
C11 H11 0.9500 . ?
C11 N12 1.333(6) . ?
N13 C14 1.326(10) . ?
N13 C18 1.373(9) . ?
N13A C14A 1.3519 . ?
N13A C18A 1.3338 . ?
C14A H14A 0.9500 . ?
C14A C15A 1.3838 . ?
C15A H15A 0.9500 . ?
C15A C16A 1.3776 . ?
C16A H16A 0.9500 . ?
C16A C17A 1.3686 . ?
C17A H17A 0.9500 . ?
C17A C18A 1.3839 . ?
C18A C19A 1.49(3) . ?
C20A H20A 0.9500 . ?
C20A C21A 1.3729 . ?
C20A C19A 1.36(3) . ?
C21A H21A 0.9500 . ?
C21A C22A 1.3829 . ?
C22A H22A 0.9500 . ?
C22A C23A 1.3832 . ?
C23A H23A 0.9500 . ?
C23A N24A 1.36(3) . ?
C14 H14 0.9500 . ?
C14 C15 1.400(11) . ?
C15 H15 0.9500 . ?
C15 C16 1.378(11) . ?
C16 H16 0.9500 . ?
C16 C17 1.386(12) . ?
C17 H17 0.9500 . ?
C17 C18 1.394(11) . ?
C18 C19 1.466(14) . ?
C19 C20 1.402(16) . ?
C19 N24 1.330(15) . ?
C19A N24A 1.37(3) . ?
C20 H20 0.9500 . ?
C20 C21 1.353(12) . ?
C21 H21 0.9500 . ?
C21 C22 1.390(11) . ?
C22 H22 0.9500 . ?
C22 C23 1.370(10) . ?
C23 H23 0.9500 . ?
C23 N24 1.342(17) . ?
O25 C26 1.341(5) . ?
C26 C27 1.379(6) . ?
C26 C31 1.423(7) . ?
C27 H27 0.9500 . ?
C27 C28 1.406(7) . ?
C28 C29 1.393(8) . ?
C28 C33 1.461(7) . ?
C29 H29 0.9500 . ?
C29 C30 1.388(7) . ?
C30 H30 0.9500 . ?
C30 C31 1.405(7) . ?
C31 O32 1.325(6) . ?
C33 O34 1.253(7) . ?
C33 O35 1.308(6) . ?
O35 H35 0.981(10) . ?
P1 F1 1.600(4) . ?
P1 F2 1.589(4) . ?
P1 F3 1.587(4) . ?
P1 F4 1.593(4) . ?
P1 F5 1.598(4) . ?
P1 F6 1.589(5) . ?
P1A F1A 1.6270 . ?
P1A F2A 1.6282 . ?
P1A F3A 1.6273 . ?
P1A F4A 1.6272 . ?
P1A F5A 1.6274 . ?
P1A F6A 1.6275 . ?
Ga2 N36 2.090(4) . ?
Ga2 N47 2.076(4) . ?
Ga2 N48 2.073(4) . ?
Ga2 N59 2.088(4) . ?
Ga2 O60 1.91(3) . ?
Ga2 O60A 1.95(3) . ?
Ga2 O67 1.94(3) . ?
Ga2 O67A 1.92(3) . ?
N36 C37 1.339(6) . ?
N36 C41 1.352(6) . ?
C37 H37 0.9500 . ?
C37 C38 1.384(7) . ?
C38 H38 0.9500 . ?
C38 C39 1.386(9) . ?
C39 H39 0.9500 . ?
C39 C40 1.370(9) . ?
C40 H40 0.9500 . ?
C40 C41 1.384(7) . ?
C41 C42 1.479(7) . ?
C42 C43 1.387(6) . ?
C42 N47 1.339(6) . ?
C43 H43 0.9500 . ?
C43 C44 1.375(8) . ?
C44 H44 0.9500 . ?
C44 C45 1.375(8) . ?
C45 H45 0.9500 . ?
C45 C46 1.382(7) . ?
C46 H46 0.9500 . ?
C46 N47 1.333(6) . ?
N48 C49 1.332(6) . ?
N48 C53 1.350(6) . ?
C49 H49 0.9500 . ?
C49 C50 1.383(7) . ?
C50 H50 0.9500 . ?
C50 C51 1.373(8) . ?
C51 H51 0.9500 . ?
C51 C52 1.368(8) . ?
C52 H52 0.9500 . ?
C52 C53 1.397(7) . ?
C53 C54 1.470(7) . ?
C54 C55 1.387(7) . ?
C54 N59 1.340(6) . ?
C55 H55 0.9500 . ?
C55 C56 1.364(8) . ?
C56 H56 0.9500 . ?
C56 C57 1.376(8) . ?
C57 H57 0.9500 . ?
C57 C58 1.385(7) . ?
C58 H58 0.9500 . ?
C58 N59 1.351(7) . ?
O60 C61 1.36(3) . ?
O60A C61A 1.31(4) . ?
C61 C62 1.39(2) . ?
C61 C66 1.44(2) . ?
C61A C62A 1.36(3) . ?
C61A C66A 1.43(2) . ?
C62 H62 0.9500 . ?
C62 C63 1.41(2) . ?
C62A H62A 0.9500 . ?
C62A C63A 1.43(2) . ?
C63 C64 1.426(18) . ?
C63 C68 1.442(18) . ?
C63A C64A 1.39(2) . ?
C63A C68A 1.48(2) . ?
C64 H64 0.9500 . ?
C64 C65 1.389(18) . ?
C64A H64A 0.9500 . ?
C64A C65A 1.37(2) . ?
C65 H65 0.9500 . ?
C65 C66 1.39(3) . ?
C65A H65A 0.9500 . ?
C65A C66A 1.41(3) . ?
C66 O67 1.30(3) . ?
C66A O67A 1.36(3) . ?
C68 O69 1.288(15) . ?
C68 O70 1.288(15) . ?
C68A O69A 1.284(16) . ?
C68A O70A 1.294(16) . ?
O70 H70 0.8400 . ?
O70A H70A 0.8400 . ?
P2 F7 1.6249 . ?
P2 F8 1.6242 . ?
P2 F9 1.6238 . ?
P2 F10 1.6250 . ?
P2 F11 1.6242 . ?
P2 F12 1.6239 . ?
P2A F7A 1.6238 . ?
P2A F8A 1.6252 . ?
P2A F9A 1.6249 . ?
P2A F10A 1.6239 . ?
P2A F11A 1.6227 . ?
P2A F12A 1.6255 . ?

loop_
_geom_hbond_atom_site_label_D
_geom_hbond_atom_site_label_H
_geom_hbond_atom_site_label_A
_geom_hbond_distance_DH
_geom_hbond_distance_HA
_geom_hbond_distance_DA
_geom_hbond_angle_DHA
_geom_hbond_site_symmetry_A
_geom_hbond_publ_flag
C10 H10 O32 0.95 2.31 3.122(6) 142.4 2_655 yes
O35 H35 O34 0.981(10) 1.609(19) 2.567(5) 164(5) 3_686 yes
C45 H45 O67 0.95 2.34 3.06(2) 131.5 2_746 yes
C45 H45 O67A 0.95 2.31 3.09(3) 139.0 2_746 yes
C49 H49 F7A 0.95 2.26 3.10(3) 147.5 4_576 yes
C57 H57 F12 0.95 2.23 3.14(3) 159.2 1_565 yes
O70 H70 O69 0.84 2.01 2.84(3) 170.9 3_766 yes
O70A H70A O69A 0.84 1.63 2.39(3) 148.7 3_766 yes
O70A H70A O70A 0.84 2.43 3.08(4) 134.2 3_766 yes

loop_
_geom_torsion_atom_site_label_1
_geom_torsion_atom_site_label_2
_geom_torsion_atom_site_label_3
_geom_torsion_atom_site_label_4
_geom_torsion
_geom_torsion_site_symmetry_1
_geom_torsion_site_symmetry_2
_geom_torsion_site_symmetry_3
_geom_torsion_site_symmetry_4
_geom_torsion_publ_flag
Ga1 N1 C2 C3 -179.1(4) . . . . ?
Ga1 N1 C6 C5 179.1(3) . . . . ?
Ga1 N1 C6 C7 0.1(5) . . . . ?
Ga1 N13 C14 C15 163.0(8) . . . . ?
Ga1 N13 C18 C17 -166.9(7) . . . . ?
Ga1 N13 C18 C19 12.0(10) . . . . ?
Ga1 O25 C26 C27 174.7(3) . . . . ?
Ga1 O25 C26 C31 -5.2(4) . . . . ?
Ga1A N1 C2 C3 -172.9(5) . . . . ?
Ga1A N1 C6 C5 173.8(5) . . . . ?
Ga1A N1 C6 C7 -5.1(6) . . . . ?
Ga1A N13A C14A C15A 161.9(11) . . . . ?
Ga1A N13A C18A C17A -161.7(11) . . . . ?
Ga1A N13A C18A C19A 18.9(16) . . . . ?
Ga1A O25 C26 C27 178.8(5) . . . . ?
Ga1A O25 C26 C31 -1.0(6) . . . . ?
N1 Ga1 O32 C31 -175.0(3) . . . . ?
N1 C2 C3 C4 0.7(9) . . . . ?
N1 C6 C7 C8 -172.9(4) . . . . ?
N1 C6 C7 N12 6.9(6) . . . . ?
C2 N1 C6 C5 -0.2(7) . . . . ?
C2 N1 C6 C7 -179.2(4) . . . . ?
C2 C3 C4 C5 -1.4(8) . . . . ?
C3 C4 C5 C6 1.3(8) . . . . ?
C4 C5 C6 N1 -0.5(7) . . . . ?
C4 C5 C6 C7 178.4(4) . . . . ?
C5 C6 C7 C8 8.2(7) . . . . ?
C5 C6 C7 N12 -172.0(4) . . . . ?
C6 N1 C2 C3 0.1(8) . . . . ?
C6 C7 C8 C9 179.9(4) . . . . ?
C6 C7 N12 Ga1 -10.4(5) . . . . ?
C6 C7 N12 Ga1A -5.5(6) . . . . ?
C6 C7 N12 C11 -178.8(4) . . . . ?
C7 C8 C9 C10 -1.0(7) . . . . ?
C8 C7 N12 Ga1 169.5(3) . . . . ?
C8 C7 N12 Ga1A 174.4(5) . . . . ?
C8 C7 N12 C11 1.0(6) . . . . ?
C8 C9 C10 C11 0.9(7) . . . . ?
C9 C10 C11 N12 0.1(7) . . . . ?
C10 C11 N12 Ga1 -168.3(3) . . . . ?
C10 C11 N12 Ga1A -174.6(5) . . . . ?
C10 C11 N12 C7 -1.1(7) . . . . ?
N12 Ga1 O32 C31 -96.6(3) . . . . ?
N12 Ga1A O25 C26 90.9(6) . . . . ?
N12 C7 C8 C9 0.0(7) . . . . ?
N13 Ga1 O32 C31 43.5(17) . . . . ?
N13 C14 C15 C16 1.5(11) . . . . ?
N13 C18 C19 C20 -179.6(9) . . . . ?
N13 C18 C19 N24 0.2(14) . . . . ?
N13A Ga1A O25 C26 -165.6(5) . . . . ?
N13A C14A C15A C16A -2.0 . . . . ?
N13A C18A C19A C20A -179.3(18) . . . . ?
N13A C18A C19A N24A -3(2) . . . . ?
C14A N13A C18A C17A -0.2 . . . . ?
C14A N13A C18A C19A -179.6(12) . . . . ?
C14A C15A C16A C17A 2.9 . . . . ?
C15A C16A C17A C18A -2.4 . . . . ?
C16A C17A C18A N13A 1.1 . . . . ?
C16A C17A C18A C19A -179.6(13) . . . . ?
C17A C18A C19A C20A 1(3) . . . . ?
C17A C18A C19A N24A 177.6(17) . . . . ?
C18A N13A C14A C15A 0.7 . . . . ?
C18A C19A N24A Ga1A -12(3) . . . . ?
C18A C19A N24A C23A -179(2) . . . . ?
C20A C21A C22A C23A -2.0 . . . . ?
C20A C19A N24A Ga1A 164(2) . . . . ?
C20A C19A N24A C23A -2(4) . . . . ?
C21A C20A C19A C18A 177.1(15) . . . . ?
C21A C20A C19A N24A 1(3) . . . . ?
C21A C22A C23A N24A 0.9(18) . . . . ?
C22A C23A N24A Ga1A -163.0(16) . . . . ?
C22A C23A N24A C19A 1(3) . . . . ?
C14 N13 C18 C17 0.4(10) . . . . ?
C14 N13 C18 C19 179.3(8) . . . . ?
C14 C15 C16 C17 1.6(11) . . . . ?
C15 C16 C17 C18 -3.6(12) . . . . ?
C16 C17 C18 N13 2.6(11) . . . . ?
C16 C17 C18 C19 -176.1(9) . . . . ?
C17 C18 C19 C20 -0.9(16) . . . . ?
C17 C18 C19 N24 178.9(11) . . . . ?
C18 N13 C14 C15 -2.5(10) . . . . ?
C18 C19 C20 C21 179.3(9) . . . . ?
C18 C19 N24 Ga1 -12.4(16) . . . . ?
C18 C19 N24 C23 -179.2(13) . . . . ?
C19 C20 C21 C22 0.4(13) . . . . ?
C19A C20A C21A C22A 1.0(14) . . . . ?
C20 C19 N24 Ga1 167.4(10) . . . . ?
C20 C19 N24 C23 1(2) . . . . ?
C20 C21 C22 C23 -0.4(12) . . . . ?
C21 C22 C23 N24 0.4(14) . . . . ?
C22 C23 N24 Ga1 -166.0(9) . . . . ?
C22 C23 N24 C19 -0.6(19) . . . . ?
N24 Ga1 O32 C31 88.2(5) . . . . ?
N24 C19 C20 C21 -0.6(16) . . . . ?
N24A Ga1A O25 C26 -88.9(9) . . . . ?
O25 Ga1 O32 C31 -5.4(3) . . . . ?
O25 C26 C27 C28 -178.7(4) . . . . ?
O25 C26 C31 C30 179.5(4) . . . . ?
O25 C26 C31 O32 1.1(6) . . . . ?
C26 C27 C28 C29 -0.7(6) . . . . ?
C26 C27 C28 C33 179.8(4) . . . . ?
C26 C31 O32 Ga1 4.0(5) . . . . ?
C26 C31 O32 Ga1A -0.6(5) . . . . ?
C27 C26 C31 C30 -0.4(6) . . . . ?
C27 C26 C31 O32 -178.8(4) . . . . ?
C27 C28 C29 C30 -0.6(7) . . . . ?
C27 C28 C33 O34 7.7(7) . . . . ?
C27 C28 C33 O35 -172.1(4) . . . . ?
C28 C29 C30 C31 1.3(7) . . . . ?
C29 C28 C33 O34 -171.8(4) . . . . ?
C29 C28 C33 O35 8.4(7) . . . . ?
C29 C30 C31 C26 -0.9(6) . . . . ?
C29 C30 C31 O32 177.4(4) . . . . ?
C30 C31 O32 Ga1 -174.3(3) . . . . ?
C30 C31 O32 Ga1A -178.9(4) . . . . ?
C31 C26 C27 C28 1.2(6) . . . . ?
O32 Ga1A O25 C26 0.6(5) . . . . ?
C33 C28 C29 C30 178.9(4) . . . . ?
Ga2 N36 C37 C38 178.9(4) . . . . ?
Ga2 N36 C41 C40 -179.5(4) . . . . ?
Ga2 N36 C41 C42 0.6(5) . . . . ?
Ga2 N48 C49 C50 -165.5(4) . . . . ?
Ga2 N48 C53 C52 166.9(3) . . . . ?
Ga2 N48 C53 C54 -11.8(5) . . . . ?
Ga2 O60 C61 C62 178.4(13) . . . . ?
Ga2 O60 C61 C66 -4.6(17) . . . . ?
Ga2 O60A C61A C62A -173.7(16) . . . . ?
Ga2 O60A C61A C66A 9(2) . . . . ?
N36 C37 C38 C39 -0.4(9) . . . . ?
N36 C41 C42 C43 172.4(4) . . . . ?
N36 C41 C42 N47 -6.5(6) . . . . ?
C37 N36 C41 C40 -0.5(7) . . . . ?
C37 N36 C41 C42 179.6(4) . . . . ?
C37 C38 C39 C40 1.3(9) . . . . ?
C38 C39 C40 C41 -1.8(8) . . . . ?
C39 C40 C41 N36 1.4(8) . . . . ?
C39 C40 C41 C42 -178.8(5) . . . . ?
C40 C41 C42 C43 -7.5(7) . . . . ?
C40 C41 C42 N47 173.6(4) . . . . ?
C41 N36 C37 C38 0.0(8) . . . . ?
C41 C42 C43 C44 -179.3(4) . . . . ?
C41 C42 N47 Ga2 9.3(5) . . . . ?
C41 C42 N47 C46 178.6(4) . . . . ?
C42 C43 C44 C45 0.5(7) . . . . ?
C43 C42 N47 Ga2 -169.7(3) . . . . ?
C43 C42 N47 C46 -0.3(7) . . . . ?
C43 C44 C45 C46 0.1(7) . . . . ?
C44 C45 C46 N47 -0.9(7) . . . . ?
C45 C46 N47 Ga2 169.5(3) . . . . ?
C45 C46 N47 C42 1.0(7) . . . . ?
N47 C42 C43 C44 -0.4(7) . . . . ?
N48 C49 C50 C51 -0.3(7) . . . . ?
N48 C53 C54 C55 177.1(4) . . . . ?
N48 C53 C54 N59 -2.2(6) . . . . ?
C49 N48 C53 C52 -2.0(6) . . . . ?
C49 N48 C53 C54 179.3(4) . . . . ?
C49 C50 C51 C52 -1.8(8) . . . . ?
C50 C51 C52 C53 1.9(8) . . . . ?
C51 C52 C53 N48 -0.1(7) . . . . ?
C51 C52 C53 C54 178.5(5) . . . . ?
C52 C53 C54 C55 -1.6(7) . . . . ?
C52 C53 C54 N59 179.2(4) . . . . ?
C53 N48 C49 C50 2.1(7) . . . . ?
C53 C54 C55 C56 -178.8(5) . . . . ?
C53 C54 N59 Ga2 14.9(5) . . . . ?
C53 C54 N59 C58 179.0(4) . . . . ?
C54 C55 C56 C57 -1.1(8) . . . . ?
C55 C54 N59 Ga2 -164.4(4) . . . . ?
C55 C54 N59 C58 -0.3(7) . . . . ?
C55 C56 C57 C58 1.6(8) . . . . ?
C56 C57 C58 N59 -1.5(8) . . . . ?
C57 C58 N59 Ga2 163.3(4) . . . . ?
C57 C58 N59 C54 0.9(7) . . . . ?
N59 C54 C55 C56 0.4(7) . . . . ?
O60 C61 C62 C63 177.5(15) . . . . ?
O60 C61 C66 C65 -176.0(15) . . . . ?
O60 C61 C66 O67 0(2) . . . . ?
O60A C61A C62A C63A -179.7(18) . . . . ?
O60A C61A C66A C65A 178.0(17) . . . . ?
O60A C61A C66A O67A -1(2) . . . . ?
C61 C62 C63 C64 -2(2) . . . . ?
C61 C62 C63 C68 178.2(13) . . . . ?
C61 C66 O67 Ga2 4.9(19) . . . . ?
C61A C62A C63A C64A 3(2) . . . . ?
C61A C62A C63A C68A -178.7(15) . . . . ?
C61A C66A O67A Ga2 -8(2) . . . . ?
C62 C61 C66 C65 1(2) . . . . ?
C62 C61 C66 O67 176.9(16) . . . . ?
C62 C63 C64 C65 2.8(19) . . . . ?
C62 C63 C68 O69 -7.9(19) . . . . ?
C62 C63 C68 O70 172.1(13) . . . . ?
C62A C61A C66A C65A 1(2) . . . . ?
C62A C61A C66A O67A -177.9(17) . . . . ?
C62A C63A C64A C65A -1(2) . . . . ?
C62A C63A C68A O69A -8(2) . . . . ?
C62A C63A C68A O70A 170.1(14) . . . . ?
C63 C64 C65 C66 -1.3(19) . . . . ?
C63A C64A C65A C66A -1(2) . . . . ?
C64 C63 C68 O69 172.8(13) . . . . ?
C64 C63 C68 O70 -7.2(19) . . . . ?
C64 C65 C66 C61 -1(2) . . . . ?
C64 C65 C66 O67 -176.2(16) . . . . ?
C64A C63A C68A O69A 170.8(14) . . . . ?
C64A C63A C68A O70A -11.4(19) . . . . ?
C64A C65A C66A C61A 1(2) . . . . ?
C64A C65A C66A O67A 180.0(17) . . . . ?
C65 C66 O67 Ga2 -179.5(14) . . . . ?
C65A C66A O67A Ga2 173.0(15) . . . . ?
C66 C61 C62 C63 1(2) . . . . ?
C66A C61A C62A C63A -3(2) . . . . ?
C68 C63 C64 C65 -177.9(13) . . . . ?
C68A C63A C64A C65A -179.2(13) . . . . ?
